data_4085437
loop_
_publ_author_name
'Clegg, William'
'Crosbie, Elaine'
'Dale-Black, Sophie H.'
'Hevia, Eva'
'Honeyman, Gordon W.'
'Kennedy, Alan R.'
'Mulvey, Robert E.'
'Ramsay, Donna L.'
'Robertson, Stuart D.'

_publ_section_title
;
 Structurally Defined Zincated and Aluminated Complexes of Ferrocene Made
 by Alkali-Metal Synergistic Syntheses
;
_journal_issue 11
_journal_name_full Organometallics
_journal_page_first 2580
_journal_paper_doi 10.1021/om5012352
_journal_volume 34
_journal_year 2015
_chemical_formula_moiety 'C52 H96 Al2 Fe Li2 N2 O2'
_chemical_formula_sum 'C52 H96 Al2 Fe Li2 N2 O2'
_chemical_formula_weight 905.00
_chemical_name_systematic
; 
 ? 
;
_space_group_IT_number 15
_symmetry_cell_setting monoclinic
_symmetry_space_group_name_Hall '-I 2ya'
_symmetry_space_group_name_H-M 'I 1 2/a 1'
_atom_sites_solution_hydrogens geom
_atom_sites_solution_primary patterson
_atom_sites_solution_secondary difmap
_audit_creation_method SHELXL-97
_cell_angle_alpha 90.00
_cell_angle_beta 98.785(10)
_cell_angle_gamma 90.00
_cell_formula_units_Z 4
_cell_length_a 16.3217(8)
_cell_length_b 14.7125(4)
_cell_length_c 22.5707(12)
_cell_measurement_reflns_used 11502
_cell_measurement_temperature 123(2)
_cell_measurement_theta_max 28.9957
_cell_measurement_theta_min 2.7424
_cell_volume 5356.4(4)
_computing_cell_refinement
;
CrysAlisPro, Oxford Diffraction Ltd.,
Version 1.171.33.55 (release 05-01-2010 CrysAlis171 .NET)
(compiled Jan  5 2010,16:28:46)
;
_computing_data_collection
;
CrysAlisPro, Oxford Diffraction Ltd.,
Version 1.171.33.55 (release 05-01-2010 CrysAlis171 .NET)
(compiled Jan  5 2010,16:28:46)
;
_computing_data_reduction
;
CrysAlisPro, Oxford Diffraction Ltd.,
Version 1.171.33.55 (release 05-01-2010 CrysAlis171 .NET)
(compiled Jan  5 2010,16:28:46)
;
_computing_structure_refinement 'SHELXL-97 (Sheldrick, 1997)'
_computing_structure_solution 'SHELXS-97 (Sheldrick, 1990)'
_diffrn_ambient_temperature 123(2)
_diffrn_measured_fraction_theta_full 0.991
_diffrn_measured_fraction_theta_max 0.869
_diffrn_measurement_device_type 'Oxford Diffraction Gemini S'
_diffrn_measurement_method 'omega scans'
_diffrn_radiation_monochromator graphite
_diffrn_radiation_source 'fine-focus sealed tube'
_diffrn_radiation_type MoK\a
_diffrn_radiation_wavelength 0.71073
_diffrn_reflns_av_R_equivalents 0.0191
_diffrn_reflns_av_sigmaI/netI 0.0260
_diffrn_reflns_limit_h_max 20
_diffrn_reflns_limit_h_min -21
_diffrn_reflns_limit_k_max 19
_diffrn_reflns_limit_k_min -18
_diffrn_reflns_limit_l_max 30
_diffrn_reflns_limit_l_min -28
_diffrn_reflns_number 17936
_diffrn_reflns_theta_full 26.00
_diffrn_reflns_theta_max 29.06
_diffrn_reflns_theta_min 2.75
_exptl_absorpt_coefficient_mu 0.352
_exptl_absorpt_correction_T_max 1.00000
_exptl_absorpt_correction_T_min 0.98773
_exptl_absorpt_correction_type multi-scan
_exptl_absorpt_process_details
;
CrysAlisPro, Oxford Diffraction Ltd.,
Version 1.171.33.55 (release 05-01-2010 CrysAlis171 .NET)
(compiled Jan  5 2010,16:28:46)
Empirical absorption correction using spherical harmonics,
 implemented in SCALE3 ABSPACK scaling algorithm.
;
_exptl_crystal_colour orange
_exptl_crystal_density_diffrn 1.122
_exptl_crystal_density_method 'not measured'
_exptl_crystal_description block
_exptl_crystal_F_000 1984
_exptl_crystal_size_max 0.30
_exptl_crystal_size_mid 0.20
_exptl_crystal_size_min 0.16
_refine_diff_density_max 0.335
_refine_diff_density_min -0.386
_refine_diff_density_rms 0.042
_refine_ls_extinction_method none
_refine_ls_goodness_of_fit_ref 1.103
_refine_ls_hydrogen_treatment mixed
_refine_ls_matrix_type full
_refine_ls_number_parameters 300
_refine_ls_number_reflns 6218
_refine_ls_number_restraints 0
_refine_ls_restrained_S_all 1.103
_refine_ls_R_factor_all 0.0376
_refine_ls_R_factor_gt 0.0299
_refine_ls_shift/su_max 0.001
_refine_ls_shift/su_mean 0.000
_refine_ls_structure_factor_coef Fsqd
_refine_ls_weighting_details 'calc w=1/[\s^2^(Fo^2^)+(0.0489P)^2^+0.7916P] where P=(Fo^2^+2Fc^2^)/3'
_refine_ls_weighting_scheme calc
_refine_ls_wR_factor_gt 0.0847
_refine_ls_wR_factor_ref 0.0864
_reflns_number_gt 5098
_reflns_number_total 6218
_reflns_threshold_expression I>2sigma(I)
_cod_data_source_file om5012352_si_002.cif
_cod_data_source_block ec1003
_cod_depositor_comments 'Adding full bibliography for 4085434--4085438.cif.'
_cod_original_sg_symbol_H-M 'I 2/a'
_cod_database_code 4085437

loop_
_symmetry_equiv_pos_as_xyz
'x, y, z'
'-x+1/2, y, -z'
'x+1/2, y+1/2, z+1/2'
'-x+1, y+1/2, -z+1/2'
'-x, -y, -z'
'x-1/2, -y, z'
'-x+1/2, -y+1/2, -z+1/2'
'x, -y+1/2, z+1/2'

loop_
_atom_site_label
_atom_site_type_symbol
_atom_site_fract_x
_atom_site_fract_y
_atom_site_fract_z
_atom_site_U_iso_or_equiv
_atom_site_adp_type
_atom_site_occupancy
_atom_site_symmetry_multiplicity
_atom_site_calc_flag
_atom_site_refinement_flags
Al1 Al 1.05902(2) 0.25129(2) 0.881239(15) 0.01317(9) Uani 1 1 d .
N1 N 0.94657(6) 0.25579(6) 0.90558(4) 0.0128(2) Uani 1 1 d .
C10 C 0.91121(7) 0.34963(8) 0.91093(5) 0.0152(2) Uani 1 1 d .
C11 C 0.83505(8) 0.34846(9) 0.94351(5) 0.0199(3) Uani 1 1 d .
H11A H 0.8529 0.3307 0.9858 0.024 Uiso 1 1 calc R
H11B H 0.8118 0.4106 0.9433 0.024 Uiso 1 1 calc R
C12 C 0.76766(8) 0.28360(9) 0.91534(6) 0.0234(3) Uani 1 1 d .
H12A H 0.7207 0.2838 0.9384 0.028 Uiso 1 1 calc R
H12B H 0.7468 0.3022 0.8736 0.028 Uiso 1 1 calc R
C13 C 0.80614(8) 0.18967(9) 0.91634(6) 0.0215(3) Uani 1 1 d .
H13A H 0.7639 0.1463 0.8970 0.026 Uiso 1 1 calc R
H13B H 0.8220 0.1705 0.9586 0.026 Uiso 1 1 calc R
C14 C 0.88321(8) 0.18393(8) 0.88442(5) 0.0167(2) Uani 1 1 d .
C15 C 0.97657(8) 0.40611(8) 0.95123(5) 0.0178(2) Uani 1 1 d .
H15A H 0.9846 0.3811 0.9919 0.027 Uiso 1 1 calc R
H15B H 0.9577 0.4692 0.9522 0.027 Uiso 1 1 calc R
H15C H 1.0291 0.4040 0.9353 0.027 Uiso 1 1 calc R
C16 C 0.88826(8) 0.40021(9) 0.85052(5) 0.0209(3) Uani 1 1 d .
H16A H 0.8375 0.3740 0.8283 0.031 Uiso 1 1 calc R
H16B H 0.9335 0.3939 0.8269 0.031 Uiso 1 1 calc R
H16C H 0.8793 0.4647 0.8582 0.031 Uiso 1 1 calc R
C17 C 0.85436(8) 0.18494(10) 0.81590(5) 0.0237(3) Uani 1 1 d .
H17A H 0.8206 0.2392 0.8050 0.036 Uiso 1 1 calc R
H17B H 0.8213 0.1305 0.8042 0.036 Uiso 1 1 calc R
H17C H 0.9029 0.1858 0.7951 0.036 Uiso 1 1 calc R
C18 C 0.92119(8) 0.09025(8) 0.90154(6) 0.0235(3) Uani 1 1 d .
H18A H 0.9659 0.0781 0.8781 0.035 Uiso 1 1 calc R
H18B H 0.8783 0.0434 0.8930 0.035 Uiso 1 1 calc R
H18C H 0.9436 0.0895 0.9444 0.035 Uiso 1 1 calc R
C20 C 1.09283(8) 0.35538(8) 0.83218(5) 0.0189(3) Uani 1 1 d .
C21 C 1.10475(8) 0.45690(8) 0.84774(5) 0.0201(3) Uani 1 1 d .
H21A H 1.0539 0.4789 0.8630 0.024 Uiso 1 1 calc R
C22 C 1.17852(10) 0.47122(10) 0.89699(7) 0.0340(3) Uani 1 1 d .
H22A H 1.1795 0.5345 0.9106 0.051 Uiso 1 1 calc R
H22B H 1.2299 0.4577 0.8813 0.051 Uiso 1 1 calc R
H22C H 1.1736 0.4307 0.9307 0.051 Uiso 1 1 calc R
C23 C 1.11664(11) 0.51458(10) 0.79345(6) 0.0348(4) Uani 1 1 d .
H23A H 1.1255 0.5781 0.8058 0.052 Uiso 1 1 calc R
H23B H 1.0671 0.5101 0.7630 0.052 Uiso 1 1 calc R
H23C H 1.1649 0.4925 0.7767 0.052 Uiso 1 1 calc R
C30 C 1.08285(8) 0.13810(9) 0.83553(6) 0.0198(3) Uani 1 1 d .
C31 C 1.16370(8) 0.13444(9) 0.80763(5) 0.0204(3) Uani 1 1 d .
H31A H 1.2053 0.1749 0.8318 0.024 Uiso 1 1 calc R
C32 C 1.19966(10) 0.03837(10) 0.80985(7) 0.0320(3) Uani 1 1 d .
H32A H 1.2544 0.0398 0.7971 0.048 Uiso 1 1 calc R
H32B H 1.1627 -0.0013 0.7830 0.048 Uiso 1 1 calc R
H32C H 1.2049 0.0150 0.8509 0.048 Uiso 1 1 calc R
C33 C 1.15136(10) 0.16832(10) 0.74282(6) 0.0314(3) Uani 1 1 d .
H33A H 1.2044 0.1667 0.7276 0.047 Uiso 1 1 calc R
H33B H 1.1304 0.2308 0.7413 0.047 Uiso 1 1 calc R
H33C H 1.1114 0.1291 0.7180 0.047 Uiso 1 1 calc R
Fe1 Fe 1.2500 0.213832(17) 1.0000 0.01645(8) Uani 1 2 d S
C40 C 1.12528(7) 0.23316(8) 0.96530(5) 0.0169(2) Uani 1 1 d .
C41 C 1.14078(8) 0.14376(9) 0.99224(6) 0.0215(3) Uani 1 1 d .
H41A H 1.1298 0.0850 0.9702 0.026 Uiso 1 1 calc R
C42 C 1.17704(8) 0.15131(10) 1.05381(6) 0.0255(3) Uani 1 1 d .
H42A H 1.1938 0.0997 1.0819 0.031 Uiso 1 1 calc R
C43 C 1.18474(8) 0.24490(10) 1.06798(6) 0.0230(3) Uani 1 1 d .
H43A H 1.2079 0.2715 1.1078 0.028 Uiso 1 1 calc R
C44 C 1.15317(8) 0.29445(9) 1.01480(5) 0.0188(3) Uani 1 1 d .
H44A H 1.1526 0.3623 1.0117 0.023 Uiso 1 1 calc R
Li1 Li 1.00100(14) 0.23013(16) 0.99106(9) 0.0236(5) Uani 1 1 d .
O1 O 0.96336(6) 0.21251(6) 1.06510(4) 0.0217(2) Uani 1 1 d .
C50 C 0.97042(9) 0.27742(9) 1.11407(6) 0.0251(3) Uani 1 1 d .
H50A H 0.9305 0.3279 1.1044 0.030 Uiso 1 1 calc R
H50B H 1.0272 0.3029 1.1221 0.030 Uiso 1 1 calc R
C51 C 0.95094(9) 0.22426(10) 1.16776(6) 0.0282(3) Uani 1 1 d .
H51A H 0.8905 0.2220 1.1687 0.034 Uiso 1 1 calc R
H51B H 0.9793 0.2504 1.2058 0.034 Uiso 1 1 calc R
C52 C 0.98519(10) 0.13073(10) 1.15609(6) 0.0330(3) Uani 1 1 d .
H52A H 1.0462 0.1287 1.1671 0.040 Uiso 1 1 calc R
H52B H 0.9600 0.0827 1.1782 0.040 Uiso 1 1 calc R
C53 C 0.95930(10) 0.12150(9) 1.08908(6) 0.0313(3) Uani 1 1 d .
H53A H 0.9974 0.0802 1.0718 0.038 Uiso 1 1 calc R
H53B H 0.9023 0.0971 1.0799 0.038 Uiso 1 1 calc R
H20A H 1.1455(10) 0.3330(10) 0.8231(6) 0.025(4) Uiso 1 1 d .
H20B H 1.0540(10) 0.3500(10) 0.7942(7) 0.032(4) Uiso 1 1 d .
H30A H 1.0867(10) 0.0869(11) 0.8638(7) 0.035(4) Uiso 1 1 d .
H30B H 1.0363(10) 0.1238(11) 0.8061(7) 0.032(4) Uiso 1 1 d .

loop_
_atom_site_aniso_label
_atom_site_aniso_U_11
_atom_site_aniso_U_22
_atom_site_aniso_U_33
_atom_site_aniso_U_23
_atom_site_aniso_U_13
_atom_site_aniso_U_12
Al1 0.01205(19) 0.01352(18) 0.01402(17) -0.00130(12) 0.00224(13) -0.00041(13)
N1 0.0106(5) 0.0114(5) 0.0162(5) -0.0018(4) 0.0013(4) 0.0001(4)
C10 0.0148(6) 0.0138(6) 0.0167(6) -0.0018(4) 0.0010(4) 0.0019(4)
C11 0.0168(7) 0.0216(6) 0.0217(6) -0.0040(5) 0.0041(5) 0.0040(5)
C12 0.0136(6) 0.0293(7) 0.0280(7) -0.0038(5) 0.0059(5) 0.0006(5)
C13 0.0153(7) 0.0230(6) 0.0272(7) -0.0039(5) 0.0064(5) -0.0050(5)
C14 0.0141(6) 0.0154(6) 0.0208(6) -0.0039(5) 0.0037(5) -0.0031(5)
C15 0.0197(7) 0.0151(6) 0.0183(6) -0.0037(4) 0.0019(5) 0.0001(5)
C16 0.0209(7) 0.0188(6) 0.0218(6) 0.0022(5) -0.0003(5) 0.0030(5)
C17 0.0203(7) 0.0278(7) 0.0227(6) -0.0092(5) 0.0022(5) -0.0059(6)
C18 0.0217(7) 0.0156(6) 0.0349(7) -0.0022(5) 0.0096(5) -0.0037(5)
C20 0.0190(7) 0.0195(6) 0.0187(6) -0.0002(5) 0.0047(5) -0.0009(5)
C21 0.0231(7) 0.0175(6) 0.0206(6) 0.0010(5) 0.0059(5) -0.0037(5)
C22 0.0327(9) 0.0273(8) 0.0397(8) 0.0034(6) -0.0019(6) -0.0128(6)
C23 0.0527(11) 0.0232(7) 0.0308(8) 0.0062(6) 0.0139(7) -0.0022(7)
C30 0.0174(7) 0.0196(6) 0.0231(6) -0.0046(5) 0.0051(5) -0.0004(5)
C31 0.0176(7) 0.0247(7) 0.0187(6) -0.0050(5) 0.0028(5) 0.0025(5)
C32 0.0300(8) 0.0316(8) 0.0358(8) -0.0033(6) 0.0092(6) 0.0110(6)
C33 0.0366(9) 0.0370(8) 0.0215(7) -0.0016(6) 0.0077(6) 0.0050(7)
Fe1 0.01119(13) 0.01841(14) 0.01891(13) 0.000 -0.00044(9) 0.000
C40 0.0096(6) 0.0205(6) 0.0201(6) 0.0008(5) 0.0012(4) -0.0003(5)
C41 0.0137(6) 0.0218(7) 0.0276(7) 0.0039(5) -0.0017(5) -0.0028(5)
C42 0.0159(7) 0.0324(8) 0.0270(7) 0.0110(5) -0.0006(5) -0.0028(5)
C43 0.0153(7) 0.0354(8) 0.0178(6) 0.0020(5) 0.0014(5) 0.0008(5)
C44 0.0134(6) 0.0236(7) 0.0192(6) -0.0003(5) 0.0015(5) 0.0022(5)
Li1 0.0232(12) 0.0302(12) 0.0176(10) 0.0016(8) 0.0039(9) -0.0006(9)
O1 0.0283(5) 0.0211(5) 0.0161(4) 0.0017(3) 0.0050(4) 0.0004(4)
C50 0.0301(8) 0.0251(7) 0.0201(6) -0.0030(5) 0.0040(5) 0.0007(6)
C51 0.0273(8) 0.0385(8) 0.0195(6) 0.0006(6) 0.0057(6) 0.0022(6)
C52 0.0423(9) 0.0322(8) 0.0244(7) 0.0089(6) 0.0047(6) 0.0027(7)
C53 0.0469(10) 0.0219(7) 0.0253(7) 0.0047(5) 0.0057(6) -0.0022(6)

loop_
_atom_type_symbol
_atom_type_description
_atom_type_scat_dispersion_real
_atom_type_scat_dispersion_imag
_atom_type_scat_source
C C 0.0033 0.0016 'International Tables Vol C Tables 4.2.6.8 and 6.1.1.4'
H H 0.0000 0.0000 'International Tables Vol C Tables 4.2.6.8 and 6.1.1.4'
Li Li -0.0003 0.0001 'International Tables Vol C Tables 4.2.6.8 and 6.1.1.4'
N N 0.0061 0.0033 'International Tables Vol C Tables 4.2.6.8 and 6.1.1.4'
O O 0.0106 0.0060 'International Tables Vol C Tables 4.2.6.8 and 6.1.1.4'
Al Al 0.0645 0.0514 'International Tables Vol C Tables 4.2.6.8 and 6.1.1.4'
Fe Fe 0.3463 0.8444 'International Tables Vol C Tables 4.2.6.8 and 6.1.1.4'

loop_
_geom_angle_atom_site_label_1
_geom_angle_atom_site_label_2
_geom_angle_atom_site_label_3
_geom_angle
_geom_angle_site_symmetry_1
_geom_angle_site_symmetry_3
N1 Al1 C20 117.81(5) . .
N1 Al1 C30 115.04(5) . .
C20 Al1 C30 104.75(5) . .
N1 Al1 C40 97.28(5) . .
C20 Al1 C40 117.17(5) . .
C30 Al1 C40 104.40(5) . .
N1 Al1 Li1 46.45(6) . .
C20 Al1 Li1 136.73(6) . .
C30 Al1 Li1 118.41(6) . .
C40 Al1 Li1 50.92(6) . .
C14 N1 C10 114.56(9) . .
C14 N1 Al1 120.38(7) . .
C10 N1 Al1 115.57(7) . .
C14 N1 Li1 110.51(10) . .
C10 N1 Li1 102.19(9) . .
Al1 N1 Li1 88.17(8) . .
N1 C10 C15 107.63(9) . .
N1 C10 C11 112.04(10) . .
C15 C10 C11 105.17(9) . .
N1 C10 C16 114.43(9) . .
C15 C10 C16 108.31(10) . .
C11 C10 C16 108.78(10) . .
N1 C10 Li1 45.72(7) . .
C15 C10 Li1 72.95(8) . .
C11 C10 Li1 93.80(8) . .
C16 C10 Li1 155.67(9) . .
C12 C11 C10 113.15(10) . .
C12 C11 H11A 108.9 . .
C10 C11 H11A 108.9 . .
C12 C11 H11B 108.9 . .
C10 C11 H11B 108.9 . .
H11A C11 H11B 107.8 . .
C13 C12 C11 107.11(11) . .
C13 C12 H12A 110.3 . .
C11 C12 H12A 110.3 . .
C13 C12 H12B 110.3 . .
C11 C12 H12B 110.3 . .
H12A C12 H12B 108.5 . .
C12 C13 C14 114.07(11) . .
C12 C13 H13A 108.7 . .
C14 C13 H13A 108.7 . .
C12 C13 H13B 108.7 . .
C14 C13 H13B 108.7 . .
H13A C13 H13B 107.6 . .
N1 C14 C18 108.61(10) . .
N1 C14 C13 112.50(9) . .
C18 C14 C13 104.94(10) . .
N1 C14 C17 113.59(10) . .
C18 C14 C17 108.05(10) . .
C13 C14 C17 108.71(10) . .
C10 C15 H15A 109.5 . .
C10 C15 H15B 109.5 . .
H15A C15 H15B 109.5 . .
C10 C15 H15C 109.5 . .
H15A C15 H15C 109.5 . .
H15B C15 H15C 109.5 . .
C10 C16 H16A 109.5 . .
C10 C16 H16B 109.5 . .
H16A C16 H16B 109.5 . .
C10 C16 H16C 109.5 . .
H16A C16 H16C 109.5 . .
H16B C16 H16C 109.5 . .
C14 C17 H17A 109.5 . .
C14 C17 H17B 109.5 . .
H17A C17 H17B 109.5 . .
C14 C17 H17C 109.5 . .
H17A C17 H17C 109.5 . .
H17B C17 H17C 109.5 . .
C14 C18 H18A 109.5 . .
C14 C18 H18B 109.5 . .
H18A C18 H18B 109.5 . .
C14 C18 H18C 109.5 . .
H18A C18 H18C 109.5 . .
H18B C18 H18C 109.5 . .
C21 C20 Al1 130.34(9) . .
C21 C20 H20A 107.0(9) . .
Al1 C20 H20A 100.6(9) . .
C21 C20 H20B 108.5(9) . .
Al1 C20 H20B 102.9(9) . .
H20A C20 H20B 105.1(12) . .
C22 C21 C23 108.99(11) . .
C22 C21 C20 111.02(11) . .
C23 C21 C20 112.52(10) . .
C22 C21 H21A 108.1 . .
C23 C21 H21A 108.1 . .
C20 C21 H21A 108.1 . .
C21 C22 H22A 109.5 . .
C21 C22 H22B 109.5 . .
H22A C22 H22B 109.5 . .
C21 C22 H22C 109.5 . .
H22A C22 H22C 109.5 . .
H22B C22 H22C 109.5 . .
C21 C23 H23A 109.5 . .
C21 C23 H23B 109.5 . .
H23A C23 H23B 109.5 . .
C21 C23 H23C 109.5 . .
H23A C23 H23C 109.5 . .
H23B C23 H23C 109.5 . .
C31 C30 Al1 118.51(9) . .
C31 C30 H30A 105.2(9) . .
Al1 C30 H30A 107.3(9) . .
C31 C30 H30B 110.3(9) . .
Al1 C30 H30B 110.0(9) . .
H30A C30 H30B 104.4(13) . .
C32 C31 C33 109.06(11) . .
C32 C31 C30 111.47(11) . .
C33 C31 C30 112.45(11) . .
C32 C31 H31A 107.9 . .
C33 C31 H31A 107.9 . .
C30 C31 H31A 107.9 . .
C31 C32 H32A 109.5 . .
C31 C32 H32B 109.5 . .
H32A C32 H32B 109.5 . .
C31 C32 H32C 109.5 . .
H32A C32 H32C 109.5 . .
H32B C32 H32C 109.5 . .
C31 C33 H33A 109.5 . .
C31 C33 H33B 109.5 . .
H33A C33 H33B 109.5 . .
C31 C33 H33C 109.5 . .
H33A C33 H33C 109.5 . .
H33B C33 H33C 109.5 . .
C41 Fe1 C41 119.40(8) . 2_757
C41 Fe1 C44 164.79(5) . 2_757
C41 Fe1 C44 67.70(5) 2_757 2_757
C41 Fe1 C44 67.70(5) . .
C41 Fe1 C44 164.79(5) 2_757 .
C44 Fe1 C44 109.05(7) 2_757 .
C41 Fe1 C42 107.56(6) . 2_757
C41 Fe1 C42 40.92(5) 2_757 2_757
C44 Fe1 C42 68.22(5) 2_757 2_757
C44 Fe1 C42 153.27(5) . 2_757
C41 Fe1 C42 40.92(5) . .
C41 Fe1 C42 107.56(6) 2_757 .
C44 Fe1 C42 153.27(5) 2_757 .
C44 Fe1 C42 68.22(5) . .
C42 Fe1 C42 126.53(8) 2_757 .
C41 Fe1 C43 68.30(5) . .
C41 Fe1 C43 126.50(5) 2_757 .
C44 Fe1 C43 119.76(5) 2_757 .
C44 Fe1 C43 40.95(5) . .
C42 Fe1 C43 164.11(6) 2_757 .
C42 Fe1 C43 40.44(6) . .
C41 Fe1 C43 126.50(5) . 2_757
C41 Fe1 C43 68.30(5) 2_757 2_757
C44 Fe1 C43 40.95(5) 2_757 2_757
C44 Fe1 C43 119.76(5) . 2_757
C42 Fe1 C43 40.44(6) 2_757 2_757
C42 Fe1 C43 164.11(6) . 2_757
C43 Fe1 C43 154.22(8) . 2_757
C41 Fe1 C40 152.80(5) . 2_757
C41 Fe1 C40 41.25(5) 2_757 2_757
C44 Fe1 C40 41.20(5) 2_757 2_757
C44 Fe1 C40 126.45(5) . 2_757
C42 Fe1 C40 70.18(5) 2_757 2_757
C42 Fe1 C40 117.50(5) . 2_757
C43 Fe1 C40 106.11(5) . 2_757
C43 Fe1 C40 70.22(5) 2_757 2_757
C41 Fe1 C40 41.25(5) . .
C41 Fe1 C40 152.80(5) 2_757 .
C44 Fe1 C40 126.45(5) 2_757 .
C44 Fe1 C40 41.20(5) . .
C42 Fe1 C40 117.50(5) 2_757 .
C42 Fe1 C40 70.18(5) . .
C43 Fe1 C40 70.22(5) . .
C43 Fe1 C40 106.11(5) 2_757 .
C40 Fe1 C40 164.33(7) 2_757 .
C44 C40 C41 103.03(10) . .
C44 C40 Al1 133.53(9) . .
C41 C40 Al1 122.49(9) . .
C44 C40 Fe1 67.85(7) . .
C41 C40 Fe1 67.81(7) . .
Al1 C40 Fe1 135.32(6) . .
C44 C40 Li1 90.14(9) . .
C41 C40 Li1 88.83(10) . .
Al1 C40 Li1 82.51(7) . .
Fe1 C40 Li1 141.84(8) . .
C42 C41 C40 110.85(12) . .
C42 C41 Fe1 69.59(7) . .
C40 C41 Fe1 70.94(7) . .
C42 C41 Li1 101.75(10) . .
C40 C41 Li1 57.27(8) . .
Fe1 C41 Li1 120.35(8) . .
C42 C41 H41A 124.6 . .
C40 C41 H41A 124.6 . .
Fe1 C41 H41A 124.6 . .
Li1 C41 H41A 109.0 . .
C43 C42 C41 107.75(11) . .
C43 C42 Fe1 69.93(7) . .
C41 C42 Fe1 69.49(7) . .
C43 C42 H42A 126.1 . .
C41 C42 H42A 126.1 . .
Fe1 C42 H42A 126.1 . .
C42 C43 C44 107.33(11) . .
C42 C43 Fe1 69.63(8) . .
C44 C43 Fe1 69.35(7) . .
C42 C43 H43A 126.3 . .
C44 C43 H43A 126.3 . .
Fe1 C43 H43A 126.3 . .
C43 C44 C40 111.04(11) . .
C43 C44 Fe1 69.71(7) . .
C40 C44 Fe1 70.95(7) . .
C43 C44 Li1 101.24(10) . .
C40 C44 Li1 56.38(8) . .
Fe1 C44 Li1 119.12(8) . .
C43 C44 H44A 124.5 . .
C40 C44 H44A 124.5 . .
Fe1 C44 H44A 124.5 . .
Li1 C44 H44A 110.2 . .
O1 Li1 N1 135.48(13) . .
O1 Li1 C40 132.65(12) . .
N1 Li1 C40 91.85(9) . .
O1 Li1 C41 109.09(10) . .
N1 Li1 C41 110.79(10) . .
C40 Li1 C41 33.90(5) . .
O1 Li1 C44 107.09(10) . .
N1 Li1 C44 112.83(10) . .
C40 Li1 C44 33.48(5) . .
C41 Li1 C44 51.47(6) . .
O1 Li1 C10 117.00(11) . .
N1 Li1 C10 32.09(5) . .
C40 Li1 C10 103.41(9) . .
C41 Li1 C10 133.58(9) . .
C44 Li1 C10 107.01(8) . .
O1 Li1 Al1 178.34(12) . .
N1 Li1 Al1 45.37(5) . .
C40 Li1 Al1 46.57(5) . .
C41 Li1 Al1 69.51(6) . .
C44 Li1 Al1 72.82(6) . .
C10 Li1 Al1 64.49(5) . .
C53 O1 C50 109.04(9) . .
C53 O1 Li1 119.87(11) . .
C50 O1 Li1 125.86(11) . .
O1 C50 C51 105.49(11) . .
O1 C50 H50A 110.6 . .
C51 C50 H50A 110.6 . .
O1 C50 H50B 110.6 . .
C51 C50 H50B 110.6 . .
H50A C50 H50B 108.8 . .
C50 C51 C52 101.57(10) . .
C50 C51 H51A 111.5 . .
C52 C51 H51A 111.5 . .
C50 C51 H51B 111.5 . .
C52 C51 H51B 111.5 . .
H51A C51 H51B 109.3 . .
C53 C52 C51 101.54(11) . .
C53 C52 H52A 111.5 . .
C51 C52 H52A 111.5 . .
C53 C52 H52B 111.5 . .
C51 C52 H52B 111.5 . .
H52A C52 H52B 109.3 . .
O1 C53 C52 105.59(11) . .
O1 C53 H53A 110.6 . .
C52 C53 H53A 110.6 . .
O1 C53 H53B 110.6 . .
C52 C53 H53B 110.6 . .
H53A C53 H53B 108.8 . .

loop_
_geom_bond_atom_site_label_1
_geom_bond_atom_site_label_2
_geom_bond_distance
_geom_bond_site_symmetry_2
Al1 N1 1.9956(10) .
Al1 C20 2.0156(13) .
Al1 C30 2.0278(13) .
Al1 C40 2.0528(13) .
Al1 Li1 2.803(2) .
N1 C14 1.5049(15) .
N1 C10 1.5083(15) .
N1 Li1 2.033(2) .
C10 C15 1.5362(16) .
C10 C11 1.5379(16) .
C10 C16 1.5482(16) .
C10 Li1 2.775(3) .
C11 C12 1.5202(18) .
C11 H11A 0.9900 .
C11 H11B 0.9900 .
C12 C13 1.5167(19) .
C12 H12A 0.9900 .
C12 H12B 0.9900 .
C13 C14 1.5444(17) .
C13 H13A 0.9900 .
C13 H13B 0.9900 .
C14 C18 1.5362(18) .
C14 C17 1.5464(17) .
C15 H15A 0.9800 .
C15 H15B 0.9800 .
C15 H15C 0.9800 .
C16 H16A 0.9800 .
C16 H16B 0.9800 .
C16 H16C 0.9800 .
C17 H17A 0.9800 .
C17 H17B 0.9800 .
C17 H17C 0.9800 .
C18 H18A 0.9800 .
C18 H18B 0.9800 .
C18 H18C 0.9800 .
C20 C21 1.5399(17) .
C20 H20A 0.972(15) .
C20 H20B 0.989(16) .
C21 C22 1.5235(19) .
C21 C23 1.5270(17) .
C21 H21A 1.0000 .
C22 H22A 0.9800 .
C22 H22B 0.9800 .
C22 H22C 0.9800 .
C23 H23A 0.9800 .
C23 H23B 0.9800 .
C23 H23C 0.9800 .
C30 C31 1.5474(17) .
C30 H30A 0.983(16) .
C30 H30B 0.952(16) .
C31 C32 1.5283(18) .
C31 C33 1.5293(18) .
C31 H31A 1.0000 .
C32 H32A 0.9800 .
C32 H32B 0.9800 .
C32 H32C 0.9800 .
C33 H33A 0.9800 .
C33 H33B 0.9800 .
C33 H33C 0.9800 .
Fe1 C41 2.0435(13) .
Fe1 C41 2.0435(13) 2_757
Fe1 C44 2.0438(13) 2_757
Fe1 C44 2.0438(12) .
Fe1 C42 2.0448(13) 2_757
Fe1 C42 2.0448(13) .
Fe1 C43 2.0487(13) .
Fe1 C43 2.0487(13) 2_757
Fe1 C40 2.0859(12) 2_757
Fe1 C40 2.0859(12) .
C40 C44 1.4537(17) .
C40 C41 1.4550(17) .
C40 Li1 2.194(3) .
C41 C42 1.4292(18) .
C41 Li1 2.608(3) .
C41 H41A 1.0000 .
C42 C43 1.415(2) .
C42 H42A 1.0000 .
C43 C44 1.4314(18) .
C43 H43A 1.0000 .
C44 Li1 2.635(3) .
C44 H44A 1.0000 .
Li1 O1 1.884(2) .
O1 C53 1.4496(16) .
O1 C50 1.4519(15) .
C50 C51 1.5163(18) .
C50 H50A 0.9900 .
C50 H50B 0.9900 .
C51 C52 1.523(2) .
C51 H51A 0.9900 .
C51 H51B 0.9900 .
C52 C53 1.5130(19) .
C52 H52A 0.9900 .
C52 H52B 0.9900 .
C53 H53A 0.9900 .
C53 H53B 0.9900 .

loop_
_geom_torsion_atom_site_label_1
_geom_torsion_atom_site_label_2
_geom_torsion_atom_site_label_3
_geom_torsion_atom_site_label_4
_geom_torsion
_geom_torsion_site_symmetry_1
C20 Al1 N1 C14 117.82(9) .
C30 Al1 N1 C14 -6.52(10) .
C40 Al1 N1 C14 -116.17(9) .
Li1 Al1 N1 C14 -112.80(11) .
C20 Al1 N1 C10 -26.73(9) .
C30 Al1 N1 C10 -151.07(8) .
C40 Al1 N1 C10 99.28(8) .
Li1 Al1 N1 C10 102.65(10) .
C20 Al1 N1 Li1 -129.37(8) .
C30 Al1 N1 Li1 106.29(8) .
C40 Al1 N1 Li1 -3.37(8) .
C14 N1 C10 C15 161.82(9) .
Al1 N1 C10 C15 -51.56(10) .
Li1 N1 C10 C15 42.30(11) .
C14 N1 C10 C11 46.67(12) .
Al1 N1 C10 C11 -166.70(8) .
Li1 N1 C10 C11 -72.85(12) .
C14 N1 C10 C16 -77.75(12) .
Al1 N1 C10 C16 68.87(11) .
Li1 N1 C10 C16 162.73(11) .
C14 N1 C10 Li1 119.52(12) .
Al1 N1 C10 Li1 -93.86(9) .
N1 C10 C11 C12 -54.56(14) .
C15 C10 C11 C12 -171.20(10) .
C16 C10 C11 C12 72.94(13) .
Li1 C10 C11 C12 -97.85(11) .
C10 C11 C12 C13 58.33(14) .
C11 C12 C13 C14 -56.68(14) .
C10 N1 C14 C18 -160.60(9) .
Al1 N1 C14 C18 54.51(11) .
Li1 N1 C14 C18 -45.84(12) .
C10 N1 C14 C13 -44.88(13) .
Al1 N1 C14 C13 170.23(8) .
Li1 N1 C14 C13 69.88(13) .
C10 N1 C14 C17 79.15(12) .
Al1 N1 C14 C17 -65.73(12) .
Li1 N1 C14 C17 -166.09(11) .
C12 C13 C14 N1 51.20(15) .
C12 C13 C14 C18 169.10(11) .
C12 C13 C14 C17 -75.50(13) .
N1 Al1 C20 C21 62.86(13) .
C30 Al1 C20 C21 -167.82(12) .
C40 Al1 C20 C21 -52.73(14) .
Li1 Al1 C20 C21 8.03(17) .
Al1 C20 C21 C22 67.20(16) .
Al1 C20 C21 C23 -170.33(11) .
N1 Al1 C30 C31 172.02(9) .
C20 Al1 C30 C31 41.06(11) .
C40 Al1 C30 C31 -82.65(10) .
Li1 Al1 C30 C31 -135.70(10) .
Al1 C30 C31 C32 145.10(10) .
Al1 C30 C31 C33 -92.06(12) .
N1 Al1 C40 C44 -79.89(12) .
C20 Al1 C40 C44 46.57(14) .
C30 Al1 C40 C44 161.86(12) .
Li1 Al1 C40 C44 -83.03(13) .
N1 Al1 C40 C41 86.94(10) .
C20 Al1 C40 C41 -146.60(10) .
C30 Al1 C40 C41 -31.31(11) .
Li1 Al1 C40 C41 83.80(12) .
N1 Al1 C40 Fe1 177.36(8) .
C20 Al1 C40 Fe1 -56.18(11) .
C30 Al1 C40 Fe1 59.11(10) .
Li1 Al1 C40 Fe1 174.21(13) .
N1 Al1 C40 Li1 3.15(7) .
C20 Al1 C40 Li1 129.60(8) .
C30 Al1 C40 Li1 -115.11(8) .
C41 Fe1 C40 C44 115.40(10) .
C41 Fe1 C40 C44 169.23(10) 2_757
C44 Fe1 C40 C44 -76.85(11) 2_757
C42 Fe1 C40 C44 -159.06(8) 2_757
C42 Fe1 C40 C44 79.22(8) .
C43 Fe1 C40 C44 36.12(7) .
C43 Fe1 C40 C44 -117.03(8) 2_757
C40 Fe1 C40 C44 -42.94(6) 2_757
C41 Fe1 C40 C41 53.83(17) 2_757
C44 Fe1 C40 C41 167.75(7) 2_757
C44 Fe1 C40 C41 -115.40(10) .
C42 Fe1 C40 C41 85.53(9) 2_757
C42 Fe1 C40 C41 -36.18(8) .
C43 Fe1 C40 C41 -79.28(8) .
C43 Fe1 C40 C41 127.57(8) 2_757
C40 Fe1 C40 C41 -158.34(7) 2_757
C41 Fe1 C40 Al1 -114.37(12) .
C41 Fe1 C40 Al1 -60.55(16) 2_757
C44 Fe1 C40 Al1 53.37(11) 2_757
C44 Fe1 C40 Al1 130.23(12) .
C42 Fe1 C40 Al1 -28.84(11) 2_757
C42 Fe1 C40 Al1 -150.55(10) .
C43 Fe1 C40 Al1 166.34(10) .
C43 Fe1 C40 Al1 13.20(10) 2_757
C40 Fe1 C40 Al1 87.29(8) 2_757
C41 Fe1 C40 Li1 56.32(14) .
C41 Fe1 C40 Li1 110.14(16) 2_757
C44 Fe1 C40 Li1 -135.94(13) 2_757
C44 Fe1 C40 Li1 -59.08(14) .
C42 Fe1 C40 Li1 141.85(13) 2_757
C42 Fe1 C40 Li1 20.14(14) .
C43 Fe1 C40 Li1 -22.97(13) .
C43 Fe1 C40 Li1 -176.11(14) 2_757
C40 Fe1 C40 Li1 -102.03(14) 2_757
C44 C40 C41 C42 -0.94(14) .
Al1 C40 C41 C42 -171.18(9) .
Fe1 C40 C41 C42 58.24(9) .
Li1 C40 C41 C42 -90.82(11) .
C44 C40 C41 Fe1 -59.18(8) .
Al1 C40 C41 Fe1 130.59(9) .
Li1 C40 C41 Fe1 -149.06(7) .
C44 C40 C41 Li1 89.88(10) .
Al1 C40 C41 Li1 -80.36(10) .
Fe1 C40 C41 Li1 149.06(7) .
C41 Fe1 C41 C42 83.03(8) 2_757
C44 Fe1 C41 C42 -162.61(18) 2_757
C44 Fe1 C41 C42 -82.00(8) .
C42 Fe1 C41 C42 126.03(10) 2_757
C43 Fe1 C41 C42 -37.68(8) .
C43 Fe1 C41 C42 166.65(8) 2_757
C40 Fe1 C41 C42 45.37(15) 2_757
C40 Fe1 C41 C42 -122.02(11) .
C41 Fe1 C41 C40 -154.95(8) 2_757
C44 Fe1 C41 C40 -40.6(2) 2_757
C44 Fe1 C41 C40 40.03(7) .
C42 Fe1 C41 C40 -111.95(8) 2_757
C42 Fe1 C41 C40 122.02(11) .
C43 Fe1 C41 C40 84.35(8) .
C43 Fe1 C41 C40 -71.32(9) 2_757
C40 Fe1 C41 C40 167.40(7) 2_757
C41 Fe1 C41 Li1 174.97(9) 2_757
C44 Fe1 C41 Li1 -70.7(2) 2_757
C44 Fe1 C41 Li1 9.94(8) .
C42 Fe1 C41 Li1 -142.03(8) 2_757
C42 Fe1 C41 Li1 91.94(11) .
C43 Fe1 C41 Li1 54.26(8) .
C43 Fe1 C41 Li1 -101.40(9) 2_757
C40 Fe1 C41 Li1 137.32(10) 2_757
C40 Fe1 C41 Li1 -30.08(8) .
C40 C41 C42 C43 0.67(15) .
Fe1 C41 C42 C43 59.70(9) .
Li1 C41 C42 C43 -58.55(12) .
C40 C41 C42 Fe1 -59.03(9) .
Li1 C41 C42 Fe1 -118.25(8) .
C41 Fe1 C42 C43 -118.89(11) .
C41 Fe1 C42 C43 126.20(8) 2_757
C44 Fe1 C42 C43 51.06(15) 2_757
C44 Fe1 C42 C43 -38.26(8) .
C42 Fe1 C42 C43 167.45(8) 2_757
C43 Fe1 C42 C43 -161.56(14) 2_757
C40 Fe1 C42 C43 82.62(9) 2_757
C40 Fe1 C42 C43 -82.44(8) .
C41 Fe1 C42 C41 -114.90(9) 2_757
C44 Fe1 C42 C41 169.96(11) 2_757
C44 Fe1 C42 C41 80.63(8) .
C42 Fe1 C42 C41 -73.66(7) 2_757
C43 Fe1 C42 C41 118.89(11) .
C43 Fe1 C42 C41 -42.7(2) 2_757
C40 Fe1 C42 C41 -158.49(8) 2_757
C40 Fe1 C42 C41 36.45(8) .
C41 C42 C43 C44 -0.09(15) .
Fe1 C42 C43 C44 59.34(9) .
C41 C42 C43 Fe1 -59.43(9) .
C41 Fe1 C43 C42 38.12(8) .
C41 Fe1 C43 C42 -73.16(9) 2_757
C44 Fe1 C43 C42 -156.23(7) 2_757
C44 Fe1 C43 C42 118.66(11) .
C42 Fe1 C43 C42 -39.6(3) 2_757
C43 Fe1 C43 C42 168.52(8) 2_757
C40 Fe1 C43 C42 -113.71(8) 2_757
C40 Fe1 C43 C42 82.32(8) .
C41 Fe1 C43 C44 -80.54(8) .
C41 Fe1 C43 C44 168.19(7) 2_757
C44 Fe1 C43 C44 85.11(11) 2_757
C42 Fe1 C43 C44 -158.29(18) 2_757
C42 Fe1 C43 C44 -118.66(11) .
C43 Fe1 C43 C44 49.86(7) 2_757
C40 Fe1 C43 C44 127.64(8) 2_757
C40 Fe1 C43 C44 -36.33(7) .
C42 C43 C44 C40 -0.52(15) .
Fe1 C43 C44 C40 59.00(9) .
C42 C43 C44 Fe1 -59.52(9) .
C42 C43 C44 Li1 57.58(12) .
Fe1 C43 C44 Li1 117.10(7) .
C41 C40 C44 C43 0.88(14) .
Al1 C40 C44 C43 169.51(10) .
Fe1 C40 C44 C43 -58.27(9) .
Li1 C40 C44 C43 89.72(11) .
C41 C40 C44 Fe1 59.15(8) .
Al1 C40 C44 Fe1 -132.22(11) .
Li1 C40 C44 Fe1 147.99(8) .
C41 C40 C44 Li1 -88.84(10) .
Al1 C40 C44 Li1 79.78(12) .
Fe1 C40 C44 Li1 -147.99(8) .
C41 Fe1 C44 C43 82.11(8) .
C41 Fe1 C44 C43 -38.8(2) 2_757
C44 Fe1 C44 C43 -113.79(8) 2_757
C42 Fe1 C44 C43 166.99(11) 2_757
C42 Fe1 C44 C43 37.80(8) .
C43 Fe1 C44 C43 -157.48(8) 2_757
C40 Fe1 C44 C43 -71.05(9) 2_757
C40 Fe1 C44 C43 122.18(11) .
C41 Fe1 C44 C40 -40.07(7) .
C41 Fe1 C44 C40 -161.00(19) 2_757
C44 Fe1 C44 C40 124.03(7) 2_757
C42 Fe1 C44 C40 44.81(15) 2_757
C42 Fe1 C44 C40 -84.38(8) .
C43 Fe1 C44 C40 -122.18(11) .
C43 Fe1 C44 C40 80.34(8) 2_757
C40 Fe1 C44 C40 166.77(6) 2_757
C41 Fe1 C44 Li1 -9.72(7) .
C41 Fe1 C44 Li1 -130.66(19) 2_757
C44 Fe1 C44 Li1 154.38(9) 2_757
C42 Fe1 C44 Li1 75.15(14) 2_757
C42 Fe1 C44 Li1 -54.03(8) .
C43 Fe1 C44 Li1 -91.83(10) .
C43 Fe1 C44 Li1 110.69(8) 2_757
C40 Fe1 C44 Li1 -162.88(7) 2_757
C40 Fe1 C44 Li1 30.35(8) .
C14 N1 Li1 O1 -56.1(2) .
C10 N1 Li1 O1 66.2(2) .
Al1 N1 Li1 O1 -177.98(17) .
C14 N1 Li1 C40 125.01(9) .
C10 N1 Li1 C40 -112.66(9) .
Al1 N1 Li1 C40 3.13(7) .
C14 N1 Li1 C41 96.18(11) .
C10 N1 Li1 C41 -141.49(10) .
Al1 N1 Li1 C41 -25.71(9) .
C14 N1 Li1 C44 151.91(9) .
C10 N1 Li1 C44 -85.76(11) .
Al1 N1 Li1 C44 30.02(9) .
C14 N1 Li1 C10 -122.33(11) .
Al1 N1 Li1 C10 115.78(8) .
C14 N1 Li1 Al1 121.89(9) .
C10 N1 Li1 Al1 -115.78(8) .
C44 C40 Li1 O1 -48.04(18) .
C41 C40 Li1 O1 54.99(18) .
Al1 C40 Li1 O1 177.99(16) .
Fe1 C40 Li1 O1 4.6(3) .
C44 C40 Li1 N1 130.91(10) .
C41 C40 Li1 N1 -126.06(10) .
Al1 C40 Li1 N1 -3.06(7) .
Fe1 C40 Li1 N1 -176.48(10) .
C44 C40 Li1 C41 -103.03(10) .
Al1 C40 Li1 C41 123.00(9) .
Fe1 C40 Li1 C41 -50.41(12) .
C41 C40 Li1 C44 103.03(10) .
Al1 C40 Li1 C44 -133.97(9) .
Fe1 C40 Li1 C44 52.62(12) .
C44 C40 Li1 C10 100.64(10) .
C41 C40 Li1 C10 -156.33(10) .
Al1 C40 Li1 C10 -33.33(7) .
Fe1 C40 Li1 C10 153.26(10) .
C44 C40 Li1 Al1 133.97(9) .
C41 C40 Li1 Al1 -123.00(9) .
Fe1 C40 Li1 Al1 -173.41(14) .
C42 C41 Li1 O1 -33.04(14) .
C40 C41 Li1 O1 -140.40(14) .
Fe1 C41 Li1 O1 -106.12(11) .
C42 C41 Li1 N1 167.16(11) .
C40 C41 Li1 N1 59.80(11) .
Fe1 C41 Li1 N1 94.08(11) .
C42 C41 Li1 C40 107.36(12) .
Fe1 C41 Li1 C40 34.28(8) .
C42 C41 Li1 C44 63.97(9) .
C40 C41 Li1 C44 -43.39(7) .
Fe1 C41 Li1 C44 -9.11(7) .
C42 C41 Li1 C10 139.99(13) .
C40 C41 Li1 C10 32.63(13) .
Fe1 C41 Li1 C10 66.90(15) .
C42 C41 Li1 Al1 147.92(9) .
C40 C41 Li1 Al1 40.56(7) .
Fe1 C41 Li1 Al1 74.83(7) .
C43 C44 Li1 O1 37.20(13) .
C40 C44 Li1 O1 145.10(14) .
Fe1 C44 Li1 O1 110.10(10) .
C43 C44 Li1 N1 -162.94(11) .
C40 C44 Li1 N1 -55.04(11) .
Fe1 C44 Li1 N1 -90.04(11) .
C43 C44 Li1 C40 -107.90(12) .
Fe1 C44 Li1 C40 -35.00(8) .
C43 C44 Li1 C41 -63.90(9) .
C40 C44 Li1 C41 44.00(8) .
Fe1 C44 Li1 C41 9.00(7) .
C43 C44 Li1 C10 163.41(9) .
C40 C44 Li1 C10 -88.69(10) .
Fe1 C44 Li1 C10 -123.69(8) .
C43 C44 Li1 Al1 -141.06(9) .
C40 C44 Li1 Al1 -33.16(7) .
Fe1 C44 Li1 Al1 -68.16(7) .
N1 C10 Li1 O1 -133.93(16) .
C15 C10 Li1 O1 88.20(12) .
C11 C10 Li1 O1 -16.51(13) .
C16 C10 Li1 O1 -174.93(19) .
C15 C10 Li1 N1 -137.87(12) .
C11 C10 Li1 N1 117.42(11) .
C16 C10 Li1 N1 -41.0(2) .
N1 C10 Li1 C40 71.48(10) .
C15 C10 Li1 C40 -66.39(10) .
C11 C10 Li1 C40 -171.10(10) .
C16 C10 Li1 C40 30.5(3) .
N1 C10 Li1 C41 53.47(13) .
C15 C10 Li1 C41 -84.40(14) .
C11 C10 Li1 C41 170.89(13) .
C16 C10 Li1 C41 12.5(3) .
N1 C10 Li1 C44 106.02(11) .
C15 C10 Li1 C44 -31.85(9) .
C11 C10 Li1 C44 -136.57(9) .
C16 C10 Li1 C44 65.0(3) .
N1 C10 Li1 Al1 45.24(7) .
C15 C10 Li1 Al1 -92.63(7) .
C11 C10 Li1 Al1 162.66(8) .
C16 C10 Li1 Al1 4.2(2) .
N1 Al1 Li1 O1 122(4) .
C20 Al1 Li1 O1 -153(4) .
C30 Al1 Li1 O1 23(4) .
C40 Al1 Li1 O1 -63(4) .
C20 Al1 Li1 N1 85.95(10) .
C30 Al1 Li1 N1 -98.61(8) .
C40 Al1 Li1 N1 175.69(10) .
N1 Al1 Li1 C40 -175.69(10) .
C20 Al1 Li1 C40 -89.74(10) .
C30 Al1 Li1 C40 85.69(8) .
N1 Al1 Li1 C41 154.35(9) .
C20 Al1 Li1 C41 -119.70(8) .
C30 Al1 Li1 C41 55.73(8) .
C40 Al1 Li1 C41 -29.96(6) .
N1 Al1 Li1 C44 -151.14(9) .
C20 Al1 Li1 C44 -65.19(10) .
C30 Al1 Li1 C44 110.24(7) .
C40 Al1 Li1 C44 24.55(6) .
N1 Al1 Li1 C10 -32.01(5) .
C20 Al1 Li1 C10 53.94(10) .
C30 Al1 Li1 C10 -130.62(6) .
C40 Al1 Li1 C10 143.68(8) .
N1 Li1 O1 C53 102.61(19) .
C40 Li1 O1 C53 -78.90(19) .
C41 Li1 O1 C53 -49.99(15) .
C44 Li1 O1 C53 -104.31(12) .
C10 Li1 O1 C53 135.68(12) .
Al1 Li1 O1 C53 -18(4) .
N1 Li1 O1 C50 -105.84(19) .
C40 Li1 O1 C50 72.7(2) .
C41 Li1 O1 C50 101.56(13) .
C44 Li1 O1 C50 47.24(16) .
C10 Li1 O1 C50 -72.77(16) .
Al1 Li1 O1 C50 134(4) .
C53 O1 C50 C51 -12.54(15) .
Li1 O1 C50 C51 -166.63(12) .
O1 C50 C51 C52 33.10(14) .
C50 C51 C52 C53 -40.30(15) .
C50 O1 C53 C52 -13.56(15) .
Li1 O1 C53 C52 142.33(13) .
C51 C52 C53 O1 33.75(15) .
